data_7155614
loop_
_publ_author_name
'Miao, Fang'
'Lim, Zheng Long'
'Hu, Pan'
'Dong, Shaoqiang'
'Qi, Qingbiao'
'Zhang, Xiaojie'
'Wu, Jishan'

_publ_section_title
;
 BODIPY blocked anthroxyl radicals: the substituent effect on reactivity
 and fluorescence turn-on detection of a hydroxyl radical.
;
_journal_issue 15
_journal_name_full 'Organic &amp; biomolecular chemistry'
_journal_page_first 3188
_journal_page_last 3191
_journal_paper_doi 10.1039/c7ob00586e
_journal_volume 15
_journal_year 2017
_chemical_formula_moiety 'C13.50 H11 B0.50 F N O0.50'
_chemical_formula_sum 'C13.5 H11 B0.5 F N O0.5'
_chemical_formula_weight 219.64
_space_group_crystal_system monoclinic
_space_group_IT_number 15
_space_group_name_Hall '-C 2yc'
_space_group_name_H-M_alt 'C 1 2/c 1'
_symmetry_space_group_name_Hall '-C 2yc'
_symmetry_space_group_name_H-M 'C 1 2/c 1'
_atom_sites_solution_hydrogens geom
_audit_creation_method SHELXL-2014/7
_audit_update_record
;
2017-03-09 deposited with the CCDC.
2017-03-27 downloaded from the CCDC.
;
_cell_angle_alpha 90
_cell_angle_beta 100.9610(10)
_cell_angle_gamma 90
_cell_formula_units_Z 8
_cell_length_a 15.1844(5)
_cell_length_b 20.7250(6)
_cell_length_c 6.8775(2)
_cell_measurement_reflns_used 985
_cell_measurement_temperature 100(2)
_cell_measurement_theta_max 72.278
_cell_measurement_theta_min 3.652
_cell_volume 2124.84(11)
_computing_cell_refinement 'SHELXTL, Acta Cryst., Sect. A 2008, 64, 112-122.'
_computing_data_collection 'APEX3 v2015.5.2'
_computing_data_reduction 'Saint, APEX v2014.11.0.'
_computing_molecular_graphics Ortep3
_computing_publication_material 'APEX3 v2015.5.2'
_computing_structure_refinement 'SHELXL-2014/6 (Sheldrick, 2014)'
_computing_structure_solution 'SHELXT, Acta Cryst., Sect. A 2015, A71, 3-8.'
_diffrn_ambient_temperature 100(2)
_diffrn_measured_fraction_theta_full 0.994
_diffrn_measured_fraction_theta_max 0.988
_diffrn_measurement_device_type 'Bruker AXS D8 Venture '
_diffrn_measurement_method 'profile data from \q/2\q scans'
_diffrn_radiation_type CuK\a
_diffrn_radiation_wavelength 1.54178
_diffrn_reflns_av_R_equivalents 0.0331
_diffrn_reflns_av_unetI/netI 0.0302
_diffrn_reflns_Laue_measured_fraction_full 0.994
_diffrn_reflns_Laue_measured_fraction_max 0.988
_diffrn_reflns_limit_h_max 18
_diffrn_reflns_limit_h_min -18
_diffrn_reflns_limit_k_max 24
_diffrn_reflns_limit_k_min -25
_diffrn_reflns_limit_l_max 7
_diffrn_reflns_limit_l_min -8
_diffrn_reflns_number 9574
_diffrn_reflns_point_group_measured_fraction_full 0.994
_diffrn_reflns_point_group_measured_fraction_max 0.988
_diffrn_reflns_theta_full 67.679
_diffrn_reflns_theta_max 72.278
_diffrn_reflns_theta_min 3.652
_exptl_absorpt_coefficient_mu 0.777
_exptl_absorpt_correction_T_max 0.961
_exptl_absorpt_correction_T_min 0.690
_exptl_absorpt_correction_type multi-scan
_exptl_absorpt_process_details Sadabs
_exptl_crystal_colour green
_exptl_crystal_density_diffrn 1.373
_exptl_crystal_description 'prism frag'
_exptl_crystal_F_000 916
_exptl_crystal_size_max 0.516
_exptl_crystal_size_mid 0.125
_exptl_crystal_size_min 0.052
_refine_diff_density_max 0.221
_refine_diff_density_min -0.237
_refine_diff_density_rms 0.043
_refine_ls_extinction_method none
_refine_ls_goodness_of_fit_ref 1.029
_refine_ls_hydrogen_treatment constr
_refine_ls_matrix_type full
_refine_ls_number_parameters 154
_refine_ls_number_reflns 2077
_refine_ls_number_restraints 0
_refine_ls_restrained_S_all 1.029
_refine_ls_R_factor_all 0.0501
_refine_ls_R_factor_gt 0.0450
_refine_ls_shift/su_max 0.000
_refine_ls_shift/su_mean 0.000
_refine_ls_structure_factor_coef Fsqd
_refine_ls_weighting_details 'w=1/[\s^2^(Fo^2^)+(0.0706P)^2^+1.5525P] where P=(Fo^2^+2Fc^2^)/3'
_refine_ls_weighting_scheme calc
_refine_ls_wR_factor_gt 0.1214
_refine_ls_wR_factor_ref 0.1271
_reflns_Friedel_coverage 0.000
_reflns_number_gt 1838
_reflns_number_total 2077
_reflns_threshold_expression 'I > 2\s(I)'
_cod_data_source_file c7ob00586e2.cif
_cod_data_source_block g271
_cod_original_formula_sum 'C13.50 H11 B0.50 F N O0.50'
_cod_database_code 7155614
_shelx_space_group_comment
;
The symmetry employed for this shelxl refinement is uniquely defined
by the following loop, which should always be used as a source of
symmetry information in preference to the above space-group names.
They are only intended as comments.
;
_shelx_estimated_absorpt_t_min 0.690
_shelx_estimated_absorpt_t_max 0.961

loop_
_space_group_symop_operation_xyz
'x, y, z'
'-x, y, -z+1/2'
'x+1/2, y+1/2, z'
'-x+1/2, y+1/2, -z+1/2'
'-x, -y, -z'
'x, -y, z-1/2'
'-x+1/2, -y+1/2, -z'
'x+1/2, -y+1/2, z-1/2'

loop_
_atom_site_label
_atom_site_type_symbol
_atom_site_fract_x
_atom_site_fract_y
_atom_site_fract_z
_atom_site_U_iso_or_equiv
_atom_site_adp_type
_atom_site_occupancy
_atom_site_site_symmetry_order
_atom_site_calc_flag
_atom_site_refinement_flags_posn
_atom_site_refinement_flags_adp
_atom_site_refinement_flags_occupancy
B1 B 0.5000 0.87969(11) 0.2500 0.0413(7) Uani 1 2 d S T P
F1 F 0.56308(7) 0.91836(5) 0.3683(2) 0.0703(5) Uani 1 1 d . . .
N1 N 0.45393(8) 0.83555(6) 0.3817(2) 0.0337(3) Uani 1 1 d . . .
O1 O 0.5000 0.46437(7) 0.2500 0.0409(4) Uani 1 2 d S T P
C1 C 0.40736(12) 0.85413(8) 0.5208(3) 0.0440(4) Uani 1 1 d . . .
C2 C 0.37835(12) 0.79963(8) 0.6113(3) 0.0451(4) Uani 1 1 d . . .
H2 H 0.3442 0.8000 0.7135 0.054 Uiso 1 1 calc R U .
C3 C 0.40783(10) 0.74525(7) 0.5267(2) 0.0332(4) Uani 1 1 d . . .
C4 C 0.45562(9) 0.76788(6) 0.3807(2) 0.0268(3) Uani 1 1 d . . .
C5 C 0.5000 0.73521(8) 0.2500 0.0229(4) Uani 1 2 d S T P
C6 C 0.5000 0.66343(8) 0.2500 0.0220(4) Uani 1 2 d S T P
C7 C 0.57921(8) 0.62963(6) 0.33899(19) 0.0230(3) Uani 1 1 d . . .
C8 C 0.65883(9) 0.66259(7) 0.4276(2) 0.0259(3) Uani 1 1 d . . .
H8 H 0.6596 0.7084 0.4294 0.031 Uiso 1 1 calc R U .
C9 C 0.73474(9) 0.62896(7) 0.5108(2) 0.0307(3) Uani 1 1 d . . .
H9 H 0.7875 0.6517 0.5691 0.037 Uiso 1 1 calc R U .
C10 C 0.73468(10) 0.56167(7) 0.5100(2) 0.0339(4) Uani 1 1 d . . .
H10 H 0.7874 0.5388 0.5678 0.041 Uiso 1 1 calc R U .
C11 C 0.65863(10) 0.52816(7) 0.4258(2) 0.0327(4) Uani 1 1 d . . .
H11 H 0.6593 0.4823 0.4262 0.039 Uiso 1 1 calc R U .
C12 C 0.58036(9) 0.56105(6) 0.3396(2) 0.0262(3) Uani 1 1 d . . .
C13 C 0.38962(16) 0.92314(9) 0.5612(4) 0.0653(7) Uani 1 1 d . . .
H13A H 0.4442 0.9485 0.5623 0.098 Uiso 1 1 calc R U .
H13B H 0.3716 0.9267 0.6902 0.098 Uiso 1 1 calc R U .
H13C H 0.3414 0.9395 0.4576 0.098 Uiso 1 1 calc R U .
C14 C 0.39007(12) 0.67728(8) 0.5815(2) 0.0403(4) Uani 1 1 d . . .
H14A H 0.3720 0.6768 0.7110 0.060 Uiso 1 1 calc R U .
H14B H 0.4447 0.6515 0.5880 0.060 Uiso 1 1 calc R U .
H14C H 0.3419 0.6590 0.4815 0.060 Uiso 1 1 calc R U .
C15 C 0.5000 0.52423(9) 0.2500 0.0297(4) Uani 1 2 d S T P

loop_
_atom_site_aniso_label
_atom_site_aniso_U_11
_atom_site_aniso_U_22
_atom_site_aniso_U_33
_atom_site_aniso_U_23
_atom_site_aniso_U_13
_atom_site_aniso_U_12
B1 0.0248(11) 0.0155(10) 0.079(2) 0.000 -0.0024(11) 0.000
F1 0.0308(5) 0.0383(6) 0.1401(12) -0.0474(7) 0.0122(6) -0.0087(4)
N1 0.0324(6) 0.0195(6) 0.0448(7) -0.0070(5) -0.0037(5) 0.0080(5)
O1 0.0370(8) 0.0152(7) 0.0712(11) 0.000 0.0122(7) 0.000
C1 0.0441(9) 0.0351(9) 0.0477(10) -0.0141(7) -0.0037(7) 0.0198(7)
C2 0.0505(10) 0.0468(10) 0.0390(9) -0.0060(7) 0.0110(7) 0.0241(8)
C3 0.0340(7) 0.0340(8) 0.0321(8) -0.0019(6) 0.0074(6) 0.0129(6)
C4 0.0261(7) 0.0186(7) 0.0339(7) -0.0020(5) 0.0006(5) 0.0056(5)
C5 0.0193(8) 0.0177(9) 0.0300(10) 0.000 0.0006(7) 0.000
C6 0.0251(9) 0.0168(9) 0.0264(9) 0.000 0.0105(7) 0.000
C7 0.0259(7) 0.0193(7) 0.0261(7) -0.0008(5) 0.0113(5) 0.0015(5)
C8 0.0284(7) 0.0201(6) 0.0306(7) -0.0019(5) 0.0090(5) 0.0020(5)
C9 0.0260(7) 0.0305(8) 0.0361(8) -0.0037(6) 0.0068(6) 0.0021(5)
C10 0.0279(7) 0.0291(8) 0.0449(9) 0.0008(6) 0.0072(6) 0.0097(6)
C11 0.0337(8) 0.0208(7) 0.0460(9) 0.0020(6) 0.0138(6) 0.0068(5)
C12 0.0278(7) 0.0189(7) 0.0346(8) 0.0010(5) 0.0128(6) 0.0033(5)
C13 0.0771(15) 0.0400(10) 0.0718(14) -0.0214(9) -0.0035(11) 0.0312(10)
C14 0.0472(9) 0.0420(9) 0.0377(8) 0.0094(7) 0.0235(7) 0.0132(7)
C15 0.0329(10) 0.0178(9) 0.0415(11) 0.000 0.0152(9) 0.000

loop_
_atom_type_symbol
_atom_type_description
_atom_type_scat_dispersion_real
_atom_type_scat_dispersion_imag
_atom_type_scat_source
C C 0.0181 0.0091 'International Tables Vol C Tables 4.2.6.8 and 6.1.1.4'
H H 0.0000 0.0000 'International Tables Vol C Tables 4.2.6.8 and 6.1.1.4'
B B 0.0090 0.0039 'International Tables Vol C Tables 4.2.6.8 and 6.1.1.4'
N N 0.0311 0.0180 'International Tables Vol C Tables 4.2.6.8 and 6.1.1.4'
O O 0.0492 0.0322 'International Tables Vol C Tables 4.2.6.8 and 6.1.1.4'
F F 0.0727 0.0534 'International Tables Vol C Tables 4.2.6.8 and 6.1.1.4'

loop_
_geom_angle_atom_site_label_1
_geom_angle_atom_site_label_2
_geom_angle_atom_site_label_3
_geom_angle
_geom_angle_site_symmetry_1
_geom_angle_site_symmetry_3
F1 B1 F1 109.42(19) . 2_655
F1 B1 N1 110.28(6) . 2_655
F1 B1 N1 109.72(8) 2_655 2_655
F1 B1 N1 109.72(8) . .
F1 B1 N1 110.28(6) 2_655 .
N1 B1 N1 107.40(16) 2_655 .
C1 N1 C4 107.52(13) . .
C1 N1 B1 127.12(13) . .
C4 N1 B1 125.34(12) . .
N1 C1 C2 109.66(13) . .
N1 C1 C13 122.90(19) . .
C2 C1 C13 127.42(18) . .
C3 C2 C1 108.46(16) . .
C3 C2 H2 125.8 . .
C1 C2 H2 125.8 . .
C2 C3 C4 106.10(14) . .
C2 C3 C14 125.03(15) . .
C4 C3 C14 128.87(13) . .
C5 C4 N1 119.95(13) . .
C5 C4 C3 131.79(13) . .
N1 C4 C3 108.26(12) . .
C4 C5 C4 122.02(17) . 2_655
C4 C5 C6 118.99(9) . .
C4 C5 C6 118.99(9) 2_655 .
C7 C6 C7 121.13(16) . 2_655
C7 C6 C5 119.44(8) . .
C7 C6 C5 119.44(8) 2_655 .
C8 C7 C12 118.07(12) . .
C8 C7 C6 121.83(12) . .
C12 C7 C6 120.10(12) . .
C9 C8 C7 120.81(12) . .
C9 C8 H8 119.6 . .
C7 C8 H8 119.6 . .
C8 C9 C10 120.35(13) . .
C8 C9 H9 119.8 . .
C10 C9 H9 119.8 . .
C11 C10 C9 120.39(13) . .
C11 C10 H10 119.8 . .
C9 C10 H10 119.8 . .
C10 C11 C12 120.59(13) . .
C10 C11 H11 119.7 . .
C12 C11 H11 119.7 . .
C11 C12 C7 119.80(12) . .
C11 C12 C15 119.63(13) . .
C7 C12 C15 120.58(12) . .
C1 C13 H13A 109.5 . .
C1 C13 H13B 109.5 . .
H13A C13 H13B 109.5 . .
C1 C13 H13C 109.5 . .
H13A C13 H13C 109.5 . .
H13B C13 H13C 109.5 . .
C3 C14 H14A 109.5 . .
C3 C14 H14B 109.5 . .
H14A C14 H14B 109.5 . .
C3 C14 H14C 109.5 . .
H14A C14 H14C 109.5 . .
H14B C14 H14C 109.5 . .
O1 C15 C12 121.24(8) . .
O1 C15 C12 121.24(8) . 2_655
C12 C15 C12 117.51(16) . 2_655

loop_
_geom_bond_atom_site_label_1
_geom_bond_atom_site_label_2
_geom_bond_distance
_geom_bond_site_symmetry_2
B1 F1 1.3875(16) .
B1 F1 1.3876(16) 2_655
B1 N1 1.5450(19) 2_655
B1 N1 1.5450(19) .
N1 C1 1.349(2) .
N1 C4 1.4028(17) .
O1 C15 1.241(2) .
C1 C2 1.400(3) .
C1 C13 1.491(2) .
C2 C3 1.381(2) .
C2 H2 0.9500 .
C3 C4 1.425(2) .
C3 C14 1.496(2) .
C4 C5 1.3968(16) .
C5 C4 1.3968(16) 2_655
C5 C6 1.488(2) .
C6 C7 1.4255(15) .
C6 C7 1.4255(15) 2_655
C7 C8 1.4212(18) .
C7 C12 1.4213(18) .
C8 C9 1.3751(19) .
C8 H8 0.9500 .
C9 C10 1.395(2) .
C9 H9 0.9500 .
C10 C11 1.377(2) .
C10 H10 0.9500 .
C11 C12 1.4003(19) .
C11 H11 0.9500 .
C12 C15 1.4714(17) .
C13 H13A 0.9800 .
C13 H13B 0.9800 .
C13 H13C 0.9800 .
C14 H14A 0.9800 .
C14 H14B 0.9800 .
C14 H14C 0.9800 .
C15 C12 1.4714(17) 2_655

loop_
_geom_torsion_atom_site_label_1
_geom_torsion_atom_site_label_2
_geom_torsion_atom_site_label_3
_geom_torsion_atom_site_label_4
_geom_torsion
_geom_torsion_site_symmetry_1
_geom_torsion_site_symmetry_4
F1 B1 N1 C1 58.90(17) . .
F1 B1 N1 C1 -61.70(18) 2_655 .
N1 B1 N1 C1 178.77(15) 2_655 .
F1 B1 N1 C4 -119.14(15) . .
F1 B1 N1 C4 120.26(16) 2_655 .
N1 B1 N1 C4 0.74(9) 2_655 .
C4 N1 C1 C2 -0.04(17) . .
B1 N1 C1 C2 -178.36(12) . .
C4 N1 C1 C13 -178.52(15) . .
B1 N1 C1 C13 3.2(2) . .
N1 C1 C2 C3 0.17(19) . .
C13 C1 C2 C3 178.56(17) . .
C1 C2 C3 C4 -0.23(18) . .
C1 C2 C3 C14 -179.50(15) . .
C1 N1 C4 C5 -179.83(11) . .
B1 N1 C4 C5 -1.47(17) . .
C1 N1 C4 C3 -0.10(16) . .
B1 N1 C4 C3 178.26(10) . .
C2 C3 C4 C5 179.89(13) . .
C14 C3 C4 C5 -0.9(3) . .
C2 C3 C4 N1 0.20(16) . .
C14 C3 C4 N1 179.44(15) . .
N1 C4 C5 C4 0.71(8) . 2_655
C3 C4 C5 C4 -178.95(17) . 2_655
N1 C4 C5 C6 -179.29(8) . .
C3 C4 C5 C6 1.05(17) . .
C4 C5 C6 C7 -104.80(8) . .
C4 C5 C6 C7 75.20(8) 2_655 .
C4 C5 C6 C7 75.20(8) . 2_655
C4 C5 C6 C7 -104.80(8) 2_655 2_655
C7 C6 C7 C8 179.75(13) 2_655 .
C5 C6 C7 C8 -0.25(13) . .
C7 C6 C7 C12 0.22(8) 2_655 .
C5 C6 C7 C12 -179.78(8) . .
C12 C7 C8 C9 0.21(19) . .
C6 C7 C8 C9 -179.32(11) . .
C7 C8 C9 C10 -0.2(2) . .
C8 C9 C10 C11 0.0(2) . .
C9 C10 C11 C12 0.1(2) . .
C10 C11 C12 C7 -0.1(2) . .
C10 C11 C12 C15 179.83(12) . .
C8 C7 C12 C11 -0.08(19) . .
C6 C7 C12 C11 179.46(11) . .
C8 C7 C12 C15 -179.98(10) . .
C6 C7 C12 C15 -0.43(16) . .
C11 C12 C15 O1 0.32(14) . .
C7 C12 C15 O1 -179.78(8) . .
C11 C12 C15 C12 -179.68(14) . 2_655
C7 C12 C15 C12 0.22(8) . 2_655
